data_4088175
loop_
_publ_author_name
'Schipper, Desmond E.'
'Young, Benjamin E.'
'Whitmire, Kenton H.'

_publ_section_title
;
 Transformations in Transition-Metal Carbonyls Containing Arsenic:
 Exploring the Chemistry of [Et4N]2[HAs{Fe(CO)4}3] in the Search for
 Single-Source Precursors for Advanced Metal Pnictide Materials
;
_journal_issue 4
_journal_name_full Organometallics
_journal_page_first 471
_journal_paper_doi 10.1021/acs.organomet.5b00906
_journal_volume 35
_journal_year 2016
_chemical_formula_moiety '(C8 H20 N +) (C13 H2 As Fe4 O13 -)'
_chemical_formula_sum 'C21 H22 As Fe4 N O13'
_chemical_formula_weight 794.71
_chemical_name_systematic
;
 Tetraethylammonium bis(?2-hydrido)-tridecacarbonyl-arsenic-tetra-iron
;
_space_group_crystal_system monoclinic
_space_group_IT_number 14
_space_group_name_Hall '-P 2ybc'
_space_group_name_H-M_alt 'P 1 21/c 1'
_atom_sites_solution_hydrogens mixed
_audit_creation_method SHELXL-2013
_cell_angle_alpha 90
_cell_angle_beta 100.377(2)
_cell_angle_gamma 90
_cell_formula_units_Z 8
_cell_length_a 18.3684(11)
_cell_length_b 17.8643(12)
_cell_length_c 18.3983(13)
_cell_measurement_reflns_used 16132
_cell_measurement_temperature 173
_cell_measurement_theta_max 31.9
_cell_measurement_theta_min 1.4
_cell_volume 5938.4(7)
_computing_structure_refinement 'SHELXL-2013 (Sheldrick, 2013)'
_diffrn_ambient_temperature 173
_diffrn_detector_area_resol_mean 13.6612
_diffrn_measured_fraction_theta_full 0.997
_diffrn_measured_fraction_theta_max 0.963
_diffrn_measurement_device
;
SCXMini: Fixed Chi 2 circle
;
_diffrn_measurement_device_type
;
Rigaku Mercury2 (2x2 bin mode)
;
_diffrn_measurement_method 'profile data from \w-scans'
_diffrn_radiation_type MoK\a
_diffrn_radiation_wavelength 0.71073
_diffrn_reflns_av_R_equivalents 0.0492
_diffrn_reflns_av_unetI/netI 0.0630
_diffrn_reflns_Laue_measured_fraction_full 0.997
_diffrn_reflns_Laue_measured_fraction_max 0.963
_diffrn_reflns_limit_h_max 27
_diffrn_reflns_limit_h_min -27
_diffrn_reflns_limit_k_max 24
_diffrn_reflns_limit_k_min -24
_diffrn_reflns_limit_l_max 24
_diffrn_reflns_limit_l_min -27
_diffrn_reflns_number 75241
_diffrn_reflns_point_group_measured_fraction_full 0.997
_diffrn_reflns_point_group_measured_fraction_max 0.963
_diffrn_reflns_theta_full 25.242
_diffrn_reflns_theta_max 31.894
_diffrn_reflns_theta_min 1.602
_exptl_absorpt_coefficient_mu 3.082
_exptl_absorpt_correction_T_max 1.000
_exptl_absorpt_correction_T_min 0.735
_exptl_absorpt_correction_type multi-scan
_exptl_absorpt_process_details 'SADABS (Sheldrick, 1996)'
_exptl_crystal_colour Black
_exptl_crystal_density_diffrn 1.778
_exptl_crystal_description Blocks
_exptl_crystal_F_000 3168
_exptl_crystal_size_max 0.200
_exptl_crystal_size_mid 0.200
_exptl_crystal_size_min 0.200
_refine_diff_density_max 0.929
_refine_diff_density_min -0.877
_refine_diff_density_rms 0.117
_refine_ls_extinction_method none
_refine_ls_goodness_of_fit_ref 1.176
_refine_ls_hydrogen_treatment mixed
_refine_ls_matrix_type full
_refine_ls_number_parameters 774
_refine_ls_number_reflns 19678
_refine_ls_number_restraints 0
_refine_ls_restrained_S_all 1.176
_refine_ls_R_factor_all 0.0829
_refine_ls_R_factor_gt 0.0437
_refine_ls_shift/su_max 0.001
_refine_ls_shift/su_mean 0.000
_refine_ls_structure_factor_coef Fsqd
_refine_ls_weighting_details
;
 w=1/[\s^2^(Fo^2^)+(0.0364P)^2^+2.9268P]
 where P=(Fo^2^+2Fc^2^)/3
;
_refine_ls_weighting_scheme calc
_refine_ls_wR_factor_gt 0.0916
_refine_ls_wR_factor_ref 0.1194
_reflns_Friedel_coverage 0.000
_reflns_number_gt 13305
_reflns_number_total 19678
_reflns_threshold_expression 'I > 2\s(I)'
_cod_data_source_file om5b00906_si_002.cif
_cod_data_source_block VI
_cod_depositor_comments
;
The following automatic conversions were performed:

data name '__diffrn_measurement_device' was replaced with
'_diffrn_measurement_device'.

Automatic conversion script
Id: cif_correct_tags 6909 2019-04-08 15:41:33Z antanas 

The following automatic conversions were performed:

data item '_exptl_absorpt_correction_type' value 'Multi-scan' was
changed to 'multi-scan' in accordance with the
/home/saulius/struct/COD-crude-data/automatic-downloads/DataCite-retrospective/ACS/depositions/lib/dictionaries/cif_core.dic
dictionary named 'cif_core.dic' version 2.4.2 last updated on
2011-04-26.

Automatic conversion script
Id: cif_fix_values 6909 2019-04-08 15:41:33Z antanas 
;
_cod_original_sg_symbol_H-M 'P 21/c'
_cod_database_code 4088175
_shelx_space_group_comment
;
The symmetry employed for this shelxl refinement is uniquely defined
by the following loop, which should always be used as a source of
symmetry information in preference to the above space-group names.
They are only intended as comments.
;
_shelx_estimated_absorpt_t_min 0.578
_shelx_estimated_absorpt_t_max 0.578
_shelxl_version_number 2013-2

loop_
_space_group_symop_operation_xyz
'x, y, z'
'-x, y+1/2, -z+1/2'
'-x, -y, -z'
'x, -y-1/2, z-1/2'

loop_
_atom_site_label
_atom_site_type_symbol
_atom_site_fract_x
_atom_site_fract_y
_atom_site_fract_z
_atom_site_U_iso_or_equiv
_atom_site_adp_type
_atom_site_occupancy
_atom_site_site_symmetry_order
_atom_site_calc_flag
_atom_site_refinement_flags_posn
_atom_site_refinement_flags_adp
_atom_site_refinement_flags_occupancy
_atom_site_disorder_assembly
_atom_site_disorder_group
Fe1A Fe 0.57399(3) 0.64864(2) 0.26396(2) 0.02822(10) Uani 1 1 d . . . . .
Fe2A Fe 0.46138(3) 0.66865(3) 0.15120(2) 0.03069(10) Uani 1 1 d . . . . .
Fe3A Fe 0.57167(2) 0.77252(2) 0.17674(2) 0.02629(10) Uani 1 1 d . . . . .
Fe4A Fe 0.42605(3) 0.81082(3) 0.33335(3) 0.03332(11) Uani 1 1 d . . . . .
Fe3B Fe 0.08429(2) 0.76339(2) -0.33259(2) 0.02595(9) Uani 1 1 d . . . . .
Fe2B Fe -0.01148(2) 0.64691(3) -0.33759(3) 0.02963(10) Uani 1 1 d . . . . .
Fe1B Fe 0.10155(2) 0.65837(3) -0.22319(3) 0.03091(10) Uani 1 1 d . . . . .
Fe4B Fe -0.07344(3) 0.80909(3) -0.18562(3) 0.03213(11) Uani 1 1 d . . . . .
As1A As 0.48775(2) 0.74239(2) 0.25466(2) 0.02554(7) Uani 1 1 d . . . . .
As1B As 0.00349(2) 0.73956(2) -0.24962(2) 0.02613(7) Uani 1 1 d . . . . .
C13A C 0.6211(2) 0.5742(2) 0.2249(2) 0.0391(8) Uani 1 1 d . . . . .
C12A C 0.6380(2) 0.67848(19) 0.3435(2) 0.0390(8) Uani 1 1 d . . . . .
C11A C 0.5177(2) 0.59228(19) 0.31059(19) 0.0376(8) Uani 1 1 d . . . . .
C21A C 0.3929(2) 0.6200(2) 0.1879(2) 0.0484(9) Uani 1 1 d . . . . .
C22A C 0.3954(2) 0.7173(2) 0.0853(2) 0.0416(8) Uani 1 1 d . . . . .
C23A C 0.4901(2) 0.5918(2) 0.0998(2) 0.0447(9) Uani 1 1 d . . . . .
C31A C 0.51200(19) 0.84592(19) 0.13742(19) 0.0361(7) Uani 1 1 d . . . . .
C33A C 0.6351(2) 0.77143(18) 0.11267(19) 0.0351(7) Uani 1 1 d . . . . .
C32A C 0.62501(19) 0.82967(19) 0.24477(18) 0.0333(7) Uani 1 1 d . . . . .
C41A C 0.3778(2) 0.8630(2) 0.3922(2) 0.0492(10) Uani 1 1 d . . . . .
C42A C 0.4767(2) 0.8914(2) 0.3125(2) 0.0500(10) Uani 1 1 d . . . . .
C43A C 0.4663(2) 0.7495(2) 0.4069(2) 0.0437(9) Uani 1 1 d . . . . .
C44A C 0.3433(2) 0.7861(3) 0.2724(2) 0.0550(11) Uani 1 1 d . . . . .
C33B C 0.1466(2) 0.74693(19) -0.39734(19) 0.0355(7) Uani 1 1 d . . . . .
C32B C 0.02354(19) 0.8282(2) -0.3852(2) 0.0377(7) Uani 1 1 d . . . . .
C31B C 0.13457(19) 0.8350(2) -0.27875(19) 0.0373(7) Uani 1 1 d . . . . .
C23B C 0.0271(2) 0.5720(2) -0.3851(2) 0.0436(9) Uani 1 1 d . . . . .
C22B C -0.0888(2) 0.6808(2) -0.4014(2) 0.0434(9) Uani 1 1 d . . . . .
C21B C -0.0639(2) 0.5916(2) -0.2860(2) 0.0400(8) Uani 1 1 d . . . . .
C11B C 0.1666(2) 0.7063(2) -0.1554(2) 0.0431(8) Uani 1 1 d . . . . .
C12B C 0.0610(2) 0.6090(2) -0.1570(2) 0.0442(9) Uani 1 1 d . . . . .
C13B C 0.1526(2) 0.5812(2) -0.2514(2) 0.0438(9) Uani 1 1 d . . . . .
C41B C -0.1334(2) 0.8600(2) -0.1380(2) 0.0508(10) Uani 1 1 d . . . . .
C42B C -0.0183(2) 0.7766(2) -0.1014(2) 0.0495(10) Uani 1 1 d . . . . .
C43B C -0.1497(2) 0.7556(2) -0.2340(2) 0.0393(8) Uani 1 1 d . . . . .
C44B C -0.0450(2) 0.8912(2) -0.2286(2) 0.0444(9) Uani 1 1 d . . . . .
C201 C 0.2282(3) 0.4571(2) -0.0750(2) 0.0519(10) Uani 1 1 d . . . . .
H20A H 0.1904 0.4952 -0.0875 0.062 Uiso 1 1 calc R U . . .
H20B H 0.2747 0.4786 -0.0827 0.062 Uiso 1 1 calc R U . . .
C202 C 0.2094(3) 0.3922(2) -0.1277(2) 0.0587(11) Uani 1 1 d . . . . .
H20C H 0.2065 0.4094 -0.1775 0.088 Uiso 1 1 calc R U . . .
H20D H 0.1627 0.3713 -0.1219 0.088 Uiso 1 1 calc R U . . .
H20E H 0.2472 0.3546 -0.1170 0.088 Uiso 1 1 calc R U . . .
C203 C 0.2884(2) 0.3748(2) 0.0273(2) 0.0528(10) Uani 1 1 d . . . . .
H20F H 0.2687 0.3308 -0.0002 0.063 Uiso 1 1 calc R U . . .
H20G H 0.2909 0.3638 0.0794 0.063 Uiso 1 1 calc R U . . .
C204 C 0.3661(2) 0.3877(3) 0.0139(3) 0.0752(15) Uani 1 1 d . . . . .
H20H H 0.3957 0.3442 0.0289 0.113 Uiso 1 1 calc R U . . .
H20I H 0.3871 0.4302 0.0421 0.113 Uiso 1 1 calc R U . . .
H20J H 0.3648 0.3970 -0.0377 0.113 Uiso 1 1 calc R U . . .
C205 C 0.2628(2) 0.5061(2) 0.0513(2) 0.0544(10) Uani 1 1 d . . . . .
H20K H 0.3097 0.5208 0.0385 0.065 Uiso 1 1 calc R U . . .
H20L H 0.2721 0.4925 0.1032 0.065 Uiso 1 1 calc R U . . .
C206 C 0.2110(3) 0.5734(3) 0.0408(3) 0.0754(15) Uani 1 1 d . . . . .
H20M H 0.2330 0.6140 0.0713 0.113 Uiso 1 1 calc R U . . .
H20N H 0.1647 0.5601 0.0545 0.113 Uiso 1 1 calc R U . . .
H20O H 0.2026 0.5886 -0.0101 0.113 Uiso 1 1 calc R U . . .
C207 C 0.1595(2) 0.4142(3) 0.0206(3) 0.0624(12) Uani 1 1 d . . . . .
H20P H 0.1237 0.4520 0.0002 0.075 Uiso 1 1 calc R U . . .
H20Q H 0.1460 0.3681 -0.0063 0.075 Uiso 1 1 calc R U . . .
C208 C 0.1533(3) 0.4020(4) 0.0991(3) 0.103(2) Uani 1 1 d . . . . .
H20R H 0.1037 0.3871 0.1019 0.154 Uiso 1 1 calc R U . . .
H20S H 0.1650 0.4476 0.1263 0.154 Uiso 1 1 calc R U . . .
H20T H 0.1872 0.3635 0.1199 0.154 Uiso 1 1 calc R U . . .
O13A O 0.65105(16) 0.52719(16) 0.20068(18) 0.0605(8) Uani 1 1 d . . . . .
O12A O 0.67679(17) 0.69935(17) 0.39507(16) 0.0605(8) Uani 1 1 d . . . . .
O11A O 0.48062(16) 0.55702(15) 0.34126(15) 0.0509(7) Uani 1 1 d . . . . .
O21A O 0.34636(18) 0.5891(2) 0.21005(18) 0.0796(11) Uani 1 1 d . . . . .
O22A O 0.35272(16) 0.74835(18) 0.04322(17) 0.0607(8) Uani 1 1 d . . . . .
O23A O 0.5061(2) 0.54181(16) 0.06758(17) 0.0698(10) Uani 1 1 d . . . . .
O31A O 0.47283(16) 0.89232(15) 0.11174(16) 0.0552(7) Uani 1 1 d . . . . .
O33A O 0.67566(15) 0.77508(15) 0.07216(15) 0.0496(7) Uani 1 1 d . . . . .
O32A O 0.66062(16) 0.86632(16) 0.28833(14) 0.0511(7) Uani 1 1 d . . . . .
O41A O 0.3471(2) 0.89628(18) 0.43037(18) 0.0727(10) Uani 1 1 d . . . . .
O42A O 0.5087(2) 0.94278(16) 0.2979(2) 0.0752(11) Uani 1 1 d . . . . .
O43A O 0.4924(2) 0.7108(2) 0.45400(16) 0.0755(11) Uani 1 1 d . . . . .
O44A O 0.29020(16) 0.7698(3) 0.2319(2) 0.0900(13) Uani 1 1 d . . . . .
O33B O 0.18454(16) 0.73717(16) -0.43885(16) 0.0524(7) Uani 1 1 d . . . . .
O32B O -0.01371(17) 0.87130(18) -0.41913(17) 0.0648(9) Uani 1 1 d . . . . .
O31B O 0.16748(17) 0.88106(17) -0.24550(17) 0.0630(8) Uani 1 1 d . . . . .
O23B O 0.05110(18) 0.52552(17) -0.41546(17) 0.0633(8) Uani 1 1 d . . . . .
O22B O -0.13895(17) 0.70334(19) -0.44180(18) 0.0684(9) Uani 1 1 d . . . . .
O21B O -0.09901(16) 0.55687(16) -0.25331(17) 0.0564(7) Uani 1 1 d . . . . .
O11B O 0.20778(18) 0.73813(19) -0.11204(16) 0.0666(9) Uani 1 1 d . . . . .
O12B O 0.03766(17) 0.57756(18) -0.11232(16) 0.0632(8) Uani 1 1 d . . . . .
O13B O 0.18505(18) 0.53114(17) -0.26801(19) 0.0669(9) Uani 1 1 d . . . . .
O41B O -0.1727(2) 0.89240(18) -0.1072(2) 0.0796(11) Uani 1 1 d . . . . .
O42B O 0.0174(2) 0.7564(2) -0.04694(17) 0.0787(11) Uani 1 1 d . . . . .
O43B O -0.19916(15) 0.72243(18) -0.26466(18) 0.0601(8) Uani 1 1 d . . . . .
O44B O -0.0276(2) 0.94359(15) -0.2568(2) 0.0703(10) Uani 1 1 d . . . . .
N1 N 0.26907(15) 0.52380(15) 0.46547(15) 0.0331(6) Uani 0.217(4) 1 d . . P A 1
C4 C 0.1374(2) 0.5776(3) 0.4328(3) 0.0614(12) Uani 0.217(4) 1 d . . P A 1
H4A H 0.1098 0.6218 0.4158 0.092 Uiso 0.217(4) 1 calc R U P A 1
H4B H 0.1273 0.5636 0.4804 0.092 Uiso 0.217(4) 1 calc R U P A 1
H4C H 0.1233 0.5376 0.3983 0.092 Uiso 0.217(4) 1 calc R U P A 1
C6 C 0.2793(3) 0.5727(3) 0.5975(3) 0.0760(15) Uani 0.217(4) 1 d . . P A 1
H6A H 0.2765 0.5579 0.6471 0.114 Uiso 0.217(4) 1 calc R U P A 1
H6B H 0.2431 0.6107 0.5815 0.114 Uiso 0.217(4) 1 calc R U P A 1
H6C H 0.3278 0.5920 0.5962 0.114 Uiso 0.217(4) 1 calc R U P A 1
C7 C 0.3578(8) 0.5442(9) 0.4662(9) 0.035(4) Uani 0.217(4) 1 d . . P A 1
H7A H 0.3756 0.5850 0.4995 0.042 Uiso 0.217(4) 1 calc R U P A 1
H7B H 0.3680 0.5545 0.4172 0.042 Uiso 0.217(4) 1 calc R U P A 1
C3 C 0.2336(9) 0.5959(8) 0.4400(10) 0.039(4) Uani 0.217(4) 1 d . . P A 1
H3A H 0.2452 0.6102 0.3925 0.047 Uiso 0.217(4) 1 calc R U P A 1
H3B H 0.2495 0.6354 0.4754 0.047 Uiso 0.217(4) 1 calc R U P A 1
C1 C 0.2516(10) 0.4580(10) 0.4171(14) 0.067(7) Uani 0.217(4) 1 d . . P A 1
H1AZ H 0.1993 0.4464 0.4103 0.081 Uiso 0.217(4) 1 calc R U P A 1
H1AY H 0.2796 0.4147 0.4382 0.081 Uiso 0.217(4) 1 calc R U P A 1
C5 C 0.2643(11) 0.5048(11) 0.5461(12) 0.066(7) Uani 0.217(4) 1 d . . P A 1
H5A H 0.2154 0.4853 0.5480 0.079 Uiso 0.217(4) 1 calc R U P A 1
H5B H 0.3000 0.4658 0.5636 0.079 Uiso 0.217(4) 1 calc R U P A 1
C2 C 0.2760(3) 0.4820(3) 0.3344(2) 0.0674(13) Uani 0.217(4) 1 d . . P A 1
H2Z H 0.2662 0.4408 0.3007 0.101 Uiso 0.217(4) 1 calc R U P A 1
H2Y H 0.3278 0.4941 0.3422 0.101 Uiso 0.217(4) 1 calc R U P A 1
H2C H 0.2477 0.5247 0.3141 0.101 Uiso 0.217(4) 1 calc R U P A 1
C8 C 0.3920(3) 0.4560(3) 0.5006(3) 0.0798(17) Uani 0.217(4) 1 d . . P A 1
H8A H 0.4449 0.4550 0.5048 0.120 Uiso 0.217(4) 1 calc R U P A 1
H8B H 0.3705 0.4173 0.4673 0.120 Uiso 0.217(4) 1 calc R U P A 1
H8C H 0.3793 0.4478 0.5484 0.120 Uiso 0.217(4) 1 calc R U P A 1
N1A N 0.26907(15) 0.52380(15) 0.46547(15) 0.0331(6) Uani 0.783(4) 1 d . . P A 2
C1A C 0.2882(3) 0.5453(2) 0.3920(2) 0.0377(10) Uani 0.783(4) 1 d . . P A 2
H1AA H 0.3397 0.5606 0.3996 0.045 Uiso 0.783(4) 1 calc R U P A 2
H1AB H 0.2583 0.5880 0.3726 0.045 Uiso 0.783(4) 1 calc R U P A 2
C2A C 0.2760(3) 0.4820(3) 0.3344(2) 0.0674(13) Uani 0.783(4) 1 d . . P A 2
H2AA H 0.2891 0.4994 0.2891 0.101 Uiso 0.783(4) 1 calc R U P A 2
H2AB H 0.2249 0.4673 0.3257 0.101 Uiso 0.783(4) 1 calc R U P A 2
H2AC H 0.3064 0.4399 0.3525 0.101 Uiso 0.783(4) 1 calc R U P A 2
C3A C 0.1841(2) 0.5091(3) 0.4562(3) 0.0417(11) Uani 0.783(4) 1 d . . P A 2
H3AA H 0.1706 0.4701 0.4197 0.050 Uiso 0.783(4) 1 calc R U P A 2
H3AB H 0.1731 0.4911 0.5028 0.050 Uiso 0.783(4) 1 calc R U P A 2
C4A C 0.1374(2) 0.5776(3) 0.4328(3) 0.0614(12) Uani 0.783(4) 1 d . . P A 2
H4AA H 0.0860 0.5648 0.4275 0.092 Uiso 0.783(4) 1 calc R U P A 2
H4AB H 0.1475 0.5956 0.3864 0.092 Uiso 0.783(4) 1 calc R U P A 2
H4AC H 0.1491 0.6160 0.4696 0.092 Uiso 0.783(4) 1 calc R U P A 2
C5A C 0.3041(3) 0.4509(2) 0.4932(3) 0.0416(11) Uani 0.783(4) 1 d . . P A 2
H5AA H 0.2851 0.4110 0.4591 0.050 Uiso 0.783(4) 1 calc R U P A 2
H5AB H 0.2915 0.4393 0.5409 0.050 Uiso 0.783(4) 1 calc R U P A 2
C6A C 0.2793(3) 0.5727(3) 0.5975(3) 0.0760(15) Uani 0.783(4) 1 d . . P A 2
H6AA H 0.2947 0.6158 0.6276 0.114 Uiso 0.783(4) 1 calc R U P A 2
H6AB H 0.3082 0.5301 0.6172 0.114 Uiso 0.783(4) 1 calc R U P A 2
H6AC H 0.2279 0.5629 0.5974 0.114 Uiso 0.783(4) 1 calc R U P A 2
C7A C 0.2909(3) 0.5875(2) 0.5181(3) 0.0422(11) Uani 0.783(4) 1 d . . P A 2
H7AA H 0.2625 0.6314 0.4993 0.051 Uiso 0.783(4) 1 calc R U P A 2
H7AB H 0.3427 0.5988 0.5191 0.051 Uiso 0.783(4) 1 calc R U P A 2
C8A C 0.3920(3) 0.4560(3) 0.5006(3) 0.0798(17) Uani 0.783(4) 1 d . . P A 2
H8AA H 0.4139 0.4089 0.5180 0.120 Uiso 0.783(4) 1 calc R U P A 2
H8AB H 0.4107 0.4947 0.5351 0.120 Uiso 0.783(4) 1 calc R U P A 2
H8AC H 0.4043 0.4673 0.4533 0.120 Uiso 0.783(4) 1 calc R U P A 2
N2 N 0.23477(15) 0.43820(15) 0.00674(15) 0.0328(6) Uani 1 1 d . . . . .
H1B H 0.136(2) 0.699(2) -0.287(2) 0.062(12) Uiso 1 1 d . . . . .
H1A H 0.621(2) 0.698(2) 0.213(2) 0.056(12) Uiso 1 1 d . . . . .
H2B H 0.046(2) 0.696(2) -0.383(2) 0.060(12) Uiso 1 1 d . . . . .
H2A H 0.5278(19) 0.714(2) 0.1188(19) 0.042(10) Uiso 1 1 d . . . . .

loop_
_atom_site_aniso_label
_atom_site_aniso_U_11
_atom_site_aniso_U_22
_atom_site_aniso_U_33
_atom_site_aniso_U_23
_atom_site_aniso_U_13
_atom_site_aniso_U_12
Fe1A 0.0319(2) 0.0252(2) 0.0286(2) 0.00168(17) 0.00822(18) 0.00368(17)
Fe2A 0.0323(2) 0.0328(2) 0.0271(2) -0.00321(18) 0.00567(19) -0.00636(19)
Fe3A 0.0279(2) 0.0261(2) 0.0256(2) 0.00092(16) 0.00650(17) -0.00052(17)
Fe4A 0.0365(3) 0.0333(2) 0.0325(2) 0.00037(19) 0.0126(2) 0.0089(2)
Fe3B 0.0243(2) 0.0276(2) 0.0261(2) -0.00004(17) 0.00496(17) -0.00089(16)
Fe2B 0.0282(2) 0.0291(2) 0.0323(2) -0.00413(18) 0.00732(19) -0.00321(17)
Fe1B 0.0273(2) 0.0352(2) 0.0310(2) 0.00597(19) 0.00719(18) 0.00443(18)
Fe4B 0.0325(2) 0.0317(2) 0.0349(3) -0.00359(19) 0.0134(2) -0.00046(19)
As1A 0.02628(15) 0.02619(15) 0.02487(15) -0.00011(11) 0.00653(12) 0.00202(11)
As1B 0.02405(15) 0.02827(16) 0.02662(15) -0.00122(12) 0.00602(12) 0.00029(12)
C13A 0.0373(18) 0.0356(18) 0.047(2) -0.0018(15) 0.0145(16) 0.0017(15)
C12A 0.044(2) 0.0343(18) 0.0390(19) 0.0047(15) 0.0080(16) 0.0039(15)
C11A 0.0425(19) 0.0337(17) 0.0374(18) 0.0043(14) 0.0094(15) 0.0054(15)
C21A 0.044(2) 0.058(2) 0.042(2) -0.0009(18) 0.0044(17) -0.0158(19)
C22A 0.0373(19) 0.049(2) 0.0372(19) -0.0016(16) 0.0043(16) -0.0044(16)
C23A 0.058(2) 0.040(2) 0.0368(19) -0.0058(16) 0.0119(17) -0.0117(18)
C31A 0.0380(18) 0.0332(17) 0.0366(18) -0.0006(14) 0.0055(15) -0.0037(14)
C33A 0.0434(19) 0.0278(16) 0.0356(17) 0.0003(13) 0.0109(15) -0.0028(14)
C32A 0.0360(17) 0.0348(17) 0.0299(16) 0.0016(13) 0.0079(14) 0.0007(14)
C41A 0.065(3) 0.040(2) 0.049(2) 0.0067(17) 0.028(2) 0.0141(19)
C42A 0.059(3) 0.0339(19) 0.063(3) -0.0064(18) 0.028(2) 0.0117(18)
C43A 0.054(2) 0.048(2) 0.0311(18) -0.0047(16) 0.0126(16) 0.0160(18)
C44A 0.038(2) 0.085(3) 0.045(2) 0.001(2) 0.0132(18) 0.021(2)
C33B 0.0380(18) 0.0329(17) 0.0362(18) 0.0023(14) 0.0084(15) -0.0027(14)
C32B 0.0344(18) 0.0396(18) 0.0386(19) 0.0023(15) 0.0053(15) 0.0002(15)
C31B 0.0364(18) 0.0399(19) 0.0346(18) -0.0031(14) 0.0041(14) -0.0025(15)
C23B 0.050(2) 0.0383(19) 0.046(2) -0.0074(16) 0.0175(18) -0.0045(16)
C22B 0.040(2) 0.042(2) 0.048(2) -0.0055(17) 0.0066(17) -0.0074(16)
C21B 0.0370(18) 0.0359(18) 0.048(2) -0.0085(16) 0.0106(16) -0.0083(15)
C11B 0.039(2) 0.054(2) 0.0373(19) 0.0064(17) 0.0079(16) 0.0034(17)
C12B 0.0381(19) 0.052(2) 0.044(2) 0.0128(17) 0.0103(16) 0.0113(17)
C13B 0.043(2) 0.044(2) 0.048(2) 0.0133(17) 0.0189(17) 0.0094(16)
C41B 0.058(2) 0.041(2) 0.062(3) -0.0073(19) 0.033(2) -0.0076(18)
C42B 0.051(2) 0.062(3) 0.038(2) -0.0077(19) 0.0155(18) 0.000(2)
C43B 0.0324(18) 0.043(2) 0.043(2) 0.0011(16) 0.0094(15) 0.0025(15)
C44B 0.047(2) 0.0335(18) 0.058(2) -0.0080(17) 0.0225(19) -0.0016(16)
C201 0.065(3) 0.052(2) 0.037(2) 0.0073(17) 0.0015(19) -0.004(2)
C202 0.079(3) 0.059(3) 0.036(2) -0.0053(19) 0.004(2) -0.010(2)
C203 0.060(3) 0.051(2) 0.043(2) 0.0044(18) -0.0024(19) 0.009(2)
C204 0.035(2) 0.071(3) 0.117(4) -0.012(3) 0.007(3) 0.007(2)
C205 0.062(3) 0.050(2) 0.052(2) -0.0085(19) 0.012(2) -0.007(2)
C206 0.086(4) 0.051(3) 0.087(4) -0.020(3) 0.006(3) 0.015(3)
C207 0.046(2) 0.079(3) 0.066(3) -0.006(2) 0.018(2) -0.013(2)
C208 0.090(4) 0.154(6) 0.075(4) 0.009(4) 0.046(3) -0.036(4)
O13A 0.0579(18) 0.0417(15) 0.088(2) -0.0160(15) 0.0296(17) 0.0075(14)
O12A 0.067(2) 0.0623(19) 0.0437(16) -0.0031(14) -0.0135(15) 0.0026(16)
O11A 0.0576(17) 0.0474(15) 0.0516(16) 0.0161(13) 0.0202(14) -0.0041(13)
O21A 0.065(2) 0.106(3) 0.070(2) 0.009(2) 0.0181(17) -0.045(2)
O22A 0.0489(17) 0.075(2) 0.0521(17) 0.0072(15) -0.0084(14) 0.0090(15)
O23A 0.109(3) 0.0466(17) 0.0598(19) -0.0254(15) 0.0325(19) -0.0072(17)
O31A 0.0562(17) 0.0411(15) 0.0640(19) 0.0120(14) -0.0002(14) 0.0095(13)
O33A 0.0580(17) 0.0475(16) 0.0512(16) 0.0023(12) 0.0307(14) -0.0006(13)
O32A 0.0556(17) 0.0552(17) 0.0404(15) -0.0080(13) 0.0025(13) -0.0123(14)
O41A 0.102(3) 0.0564(19) 0.075(2) 0.0079(16) 0.056(2) 0.0325(18)
O42A 0.096(3) 0.0329(15) 0.113(3) -0.0059(17) 0.063(2) -0.0048(16)
O43A 0.105(3) 0.086(2) 0.0358(16) 0.0126(16) 0.0148(17) 0.050(2)
O44A 0.0300(16) 0.166(4) 0.070(2) -0.022(2) 0.0001(16) 0.013(2)
O33B 0.0535(17) 0.0586(18) 0.0524(17) -0.0032(13) 0.0288(14) 0.0030(14)
O32B 0.0600(19) 0.064(2) 0.064(2) 0.0188(16) -0.0037(16) 0.0222(16)
O31B 0.068(2) 0.0559(18) 0.0607(19) -0.0175(15) -0.0008(16) -0.0185(16)
O23B 0.081(2) 0.0507(17) 0.0643(19) -0.0186(15) 0.0283(17) 0.0064(16)
O22B 0.0488(18) 0.083(2) 0.064(2) 0.0009(18) -0.0152(15) 0.0053(17)
O21B 0.0531(17) 0.0555(17) 0.0661(19) 0.0012(15) 0.0255(15) -0.0151(14)
O11B 0.0572(19) 0.091(2) 0.0457(17) -0.0099(16) -0.0074(15) -0.0114(17)
O12B 0.0612(19) 0.077(2) 0.0571(18) 0.0250(16) 0.0253(15) 0.0017(16)
O13B 0.071(2) 0.0516(18) 0.086(2) 0.0133(16) 0.0349(18) 0.0276(16)
O41B 0.090(2) 0.058(2) 0.111(3) -0.0205(19) 0.072(2) -0.0001(18)
O42B 0.080(2) 0.118(3) 0.0346(16) 0.0034(18) 0.0008(16) 0.013(2)
O43B 0.0362(15) 0.070(2) 0.072(2) -0.0042(17) 0.0041(14) -0.0108(14)
O44B 0.096(2) 0.0312(15) 0.098(3) -0.0006(15) 0.057(2) -0.0074(15)
N1 0.0378(15) 0.0268(13) 0.0351(15) 0.0035(11) 0.0074(12) 0.0019(11)
C4 0.048(2) 0.068(3) 0.068(3) 0.009(2) 0.012(2) 0.018(2)
C6 0.102(4) 0.085(4) 0.044(3) -0.017(2) 0.021(3) -0.002(3)
C7 0.032(8) 0.038(8) 0.036(8) -0.003(6) 0.008(6) -0.010(6)
C3 0.041(9) 0.022(7) 0.055(10) -0.006(7) 0.009(8) 0.005(6)
C1 0.036(10) 0.035(10) 0.12(2) -0.020(11) -0.005(11) 0.006(8)
C5 0.057(12) 0.063(13) 0.087(16) 0.051(12) 0.041(11) 0.033(10)
C2 0.077(3) 0.084(3) 0.040(2) -0.008(2) 0.010(2) 0.018(3)
C8 0.079(3) 0.082(4) 0.066(3) -0.016(3) -0.018(3) 0.049(3)
N1A 0.0378(15) 0.0268(13) 0.0351(15) 0.0035(11) 0.0074(12) 0.0019(11)
C1A 0.037(2) 0.039(2) 0.037(2) 0.0093(19) 0.0092(19) 0.0027(19)
C2A 0.077(3) 0.084(3) 0.040(2) -0.008(2) 0.010(2) 0.018(3)
C3A 0.039(3) 0.042(3) 0.045(3) 0.005(2) 0.010(2) -0.006(2)
C4A 0.048(2) 0.068(3) 0.068(3) 0.009(2) 0.012(2) 0.018(2)
C5A 0.054(3) 0.032(2) 0.039(2) 0.0059(19) 0.008(2) 0.009(2)
C6A 0.102(4) 0.085(4) 0.044(3) -0.017(2) 0.021(3) -0.002(3)
C7A 0.048(3) 0.032(2) 0.045(3) -0.0106(19) 0.005(2) 0.004(2)
C8A 0.079(3) 0.082(4) 0.066(3) -0.016(3) -0.018(3) 0.049(3)
N2 0.0308(14) 0.0335(14) 0.0337(14) 0.0006(11) 0.0044(11) -0.0029(11)

loop_
_atom_type_symbol
_atom_type_description
_atom_type_scat_dispersion_real
_atom_type_scat_dispersion_imag
_atom_type_scat_source
C C 0.0033 0.0016 'International Tables Vol C Tables 4.2.6.8 and 6.1.1.4'
H H 0.0000 0.0000 'International Tables Vol C Tables 4.2.6.8 and 6.1.1.4'
N N 0.0061 0.0033 'International Tables Vol C Tables 4.2.6.8 and 6.1.1.4'
O O 0.0106 0.0060 'International Tables Vol C Tables 4.2.6.8 and 6.1.1.4'
Fe Fe 0.3463 0.8444 'International Tables Vol C Tables 4.2.6.8 and 6.1.1.4'
As As 0.0499 2.0058 'International Tables Vol C Tables 4.2.6.8 and 6.1.1.4'

loop_
_geom_angle_atom_site_label_1
_geom_angle_atom_site_label_2
_geom_angle_atom_site_label_3
_geom_angle
C11A Fe1A C12A 97.36(16)
C11A Fe1A C13A 97.92(16)
C12A Fe1A C13A 104.72(17)
C11A Fe1A As1A 89.74(11)
C12A Fe1A As1A 100.79(11)
C13A Fe1A As1A 152.11(12)
C11A Fe1A Fe2A 90.81(12)
C12A Fe1A Fe2A 153.91(11)
C13A Fe1A Fe2A 98.58(12)
As1A Fe1A Fe2A 54.331(16)
C11A Fe1A Fe3A 142.82(11)
C12A Fe1A Fe3A 100.26(11)
C13A Fe1A Fe3A 108.74(12)
As1A Fe1A Fe3A 54.958(15)
Fe2A Fe1A Fe3A 60.523(17)
C11A Fe1A H1A 174.3(14)
C12A Fe1A H1A 88.3(14)
C13A Fe1A H1A 79.8(14)
As1A Fe1A H1A 89.9(14)
Fe2A Fe1A H1A 84.4(14)
Fe3A Fe1A H1A 35.6(14)
C21A Fe2A C22A 93.24(18)
C21A Fe2A C23A 97.00(18)
C22A Fe2A C23A 104.07(18)
C21A Fe2A As1A 91.36(13)
C22A Fe2A As1A 107.53(12)
C23A Fe2A As1A 146.75(13)
C21A Fe2A Fe1A 98.17(13)
C22A Fe2A Fe1A 158.44(12)
C23A Fe2A Fe1A 92.66(13)
As1A Fe2A Fe1A 54.217(16)
C21A Fe2A Fe3A 146.12(13)
C22A Fe2A Fe3A 100.32(12)
C23A Fe2A Fe3A 109.35(12)
As1A Fe2A Fe3A 55.004(15)
Fe1A Fe2A Fe3A 60.695(16)
C21A Fe2A H2A 178.3(12)
C22A Fe2A H2A 88.3(12)
C23A Fe2A H2A 83.3(12)
As1A Fe2A H2A 87.5(12)
Fe1A Fe2A H2A 80.2(12)
Fe3A Fe2A H2A 32.6(12)
C32A Fe3A C31A 94.85(15)
C32A Fe3A C33A 97.37(15)
C31A Fe3A C33A 99.53(16)
C32A Fe3A As1A 92.36(11)
C31A Fe3A As1A 89.61(11)
C33A Fe3A As1A 165.99(11)
C32A Fe3A Fe2A 144.61(11)
C31A Fe3A Fe2A 92.72(11)
C33A Fe3A Fe2A 115.36(11)
As1A Fe3A Fe2A 53.129(15)
C32A Fe3A Fe1A 95.97(11)
C31A Fe3A Fe1A 141.33(11)
C33A Fe3A Fe1A 115.65(11)
As1A Fe3A Fe1A 52.977(15)
Fe2A Fe3A Fe1A 58.781(17)
C32A Fe3A H1A 89.2(13)
C31A Fe3A H1A 174.8(13)
C33A Fe3A H1A 83.2(13)
As1A Fe3A H1A 86.9(13)
Fe2A Fe3A H1A 82.1(13)
Fe1A Fe3A H1A 34.5(13)
C32A Fe3A H2A 174.7(13)
C31A Fe3A H2A 90.5(13)
C33A Fe3A H2A 82.2(12)
As1A Fe3A H2A 87.2(12)
Fe2A Fe3A H2A 34.2(12)
Fe1A Fe3A H2A 79.5(12)
H1A Fe3A H2A 85.5(18)
C44A Fe4A C41A 92.91(19)
C44A Fe4A C42A 118.9(2)
C41A Fe4A C42A 92.49(17)
C44A Fe4A C43A 121.0(2)
C41A Fe4A C43A 92.53(17)
C42A Fe4A C43A 119.5(2)
C44A Fe4A As1A 86.21(13)
C41A Fe4A As1A 179.08(15)
C42A Fe4A As1A 87.68(11)
C43A Fe4A As1A 88.18(11)
C32B Fe3B C31B 92.67(16)
C32B Fe3B C33B 99.02(16)
C31B Fe3B C33B 99.01(16)
C32B Fe3B As1B 93.68(11)
C31B Fe3B As1B 95.41(12)
C33B Fe3B As1B 160.26(11)
C32B Fe3B Fe2B 98.18(11)
C31B Fe3B Fe2B 147.28(12)
C33B Fe3B Fe2B 109.52(11)
As1B Fe3B Fe2B 53.316(15)
C32B Fe3B Fe1B 146.25(11)
C31B Fe3B Fe1B 96.01(12)
C33B Fe3B Fe1B 111.64(11)
As1B Fe3B Fe1B 53.104(15)
Fe2B Fe3B Fe1B 59.103(17)
C32B Fe3B H1B 176.1(14)
C31B Fe3B H1B 91.2(14)
C33B Fe3B H1B 81.2(14)
As1B Fe3B H1B 85.2(14)
Fe2B Fe3B H1B 78.1(14)
Fe1B Fe3B H1B 32.1(14)
C32B Fe3B H2B 90.3(14)
C31B Fe3B H2B 174.8(14)
C33B Fe3B H2B 76.3(14)
As1B Fe3B H2B 88.6(14)
Fe2B Fe3B H2B 35.9(14)
Fe1B Fe3B H2B 83.8(14)
H1B Fe3B H2B 86(2)
C21B Fe2B C22B 95.61(17)
C21B Fe2B C23B 98.30(16)
C22B Fe2B C23B 105.54(18)
C21B Fe2B As1B 91.82(11)
C22B Fe2B As1B 101.56(12)
C23B Fe2B As1B 149.89(13)
C21B Fe2B Fe1B 92.33(12)
C22B Fe2B Fe1B 154.79(12)
C23B Fe2B Fe1B 96.90(13)
As1B Fe2B Fe1B 54.199(16)
C21B Fe2B Fe3B 145.18(12)
C22B Fe2B Fe3B 101.35(12)
C23B Fe2B Fe3B 105.98(12)
As1B Fe2B Fe3B 55.197(15)
Fe1B Fe2B Fe3B 60.677(17)
C21B Fe2B H2B 174.9(14)
C22B Fe2B H2B 89.4(13)
C23B Fe2B H2B 79.2(13)
As1B Fe2B H2B 88.3(13)
Fe1B Fe2B H2B 83.6(13)
Fe3B Fe2B H2B 33.7(13)
C12B Fe1B C11B 94.02(18)
C12B Fe1B C13B 97.05(17)
C11B Fe1B C13B 104.60(18)
C12B Fe1B As1B 92.80(12)
C11B Fe1B As1B 104.25(13)
C13B Fe1B As1B 148.70(13)
C12B Fe1B Fe2B 98.01(13)
C11B Fe1B Fe2B 155.65(13)
C13B Fe1B Fe2B 94.87(13)
As1B Fe1B Fe2B 54.241(16)
C12B Fe1B Fe3B 147.30(12)
C11B Fe1B Fe3B 99.19(12)
C13B Fe1B Fe3B 108.18(12)
As1B Fe1B Fe3B 55.013(15)
Fe2B Fe1B Fe3B 60.220(16)
C12B Fe1B H1B 176.5(15)
C11B Fe1B H1B 89.2(14)
C13B Fe1B H1B 80.9(15)
As1B Fe1B H1B 87.6(14)
Fe2B Fe1B H1B 79.4(14)
Fe3B Fe1B H1B 32.6(14)
C41B Fe4B C44B 93.12(17)
C41B Fe4B C42B 92.53(19)
C44B Fe4B C42B 119.00(19)
C41B Fe4B C43B 91.13(18)
C44B Fe4B C43B 118.77(18)
C42B Fe4B C43B 121.76(18)
C41B Fe4B As1B 178.57(14)
C44B Fe4B As1B 87.81(11)
C42B Fe4B As1B 87.97(12)
C43B Fe4B As1B 87.47(11)
Fe1A As1A Fe2A 71.451(19)
Fe1A As1A Fe4A 137.90(2)
Fe2A As1A Fe4A 139.53(2)
Fe1A As1A Fe3A 72.065(18)
Fe2A As1A Fe3A 71.867(18)
Fe4A As1A Fe3A 134.65(2)
Fe1B As1B Fe2B 71.560(19)
Fe1B As1B Fe4B 138.36(2)
Fe2B As1B Fe4B 136.66(2)
Fe1B As1B Fe3B 71.883(18)
Fe2B As1B Fe3B 71.487(18)
Fe4B As1B Fe3B 137.40(2)
O13A C13A Fe1A 179.6(4)
O12A C12A Fe1A 177.3(4)
O11A C11A Fe1A 178.7(3)
O21A C21A Fe2A 177.7(4)
O22A C22A Fe2A 179.6(4)
O23A C23A Fe2A 177.7(4)
O31A C31A Fe3A 179.0(3)
O33A C33A Fe3A 176.1(3)
O32A C32A Fe3A 178.8(3)
O41A C41A Fe4A 179.5(4)
O42A C42A Fe4A 178.9(4)
O43A C43A Fe4A 179.5(5)
O44A C44A Fe4A 178.9(4)
O33B C33B Fe3B 178.7(3)
O32B C32B Fe3B 177.9(3)
O31B C31B Fe3B 178.6(4)
O23B C23B Fe2B 179.3(4)
O22B C22B Fe2B 178.9(4)
O21B C21B Fe2B 178.5(4)
O11B C11B Fe1B 178.9(4)
O12B C12B Fe1B 177.1(4)
O13B C13B Fe1B 178.5(3)
O41B C41B Fe4B 179.3(4)
O42B C42B Fe4B 179.2(4)
O43B C43B Fe4B 178.8(3)
O44B C44B Fe4B 179.1(4)
C202 C201 N2 115.5(3)
C202 C201 H20A 108.4
N2 C201 H20A 108.4
C202 C201 H20B 108.4
N2 C201 H20B 108.4
H20A C201 H20B 107.5
C201 C202 H20C 109.5
C201 C202 H20D 109.5
H20C C202 H20D 109.5
C201 C202 H20E 109.5
H20C C202 H20E 109.5
H20D C202 H20E 109.5
N2 C203 C204 116.0(4)
N2 C203 H20F 108.3
C204 C203 H20F 108.3
N2 C203 H20G 108.3
C204 C203 H20G 108.3
H20F C203 H20G 107.4
C203 C204 H20H 109.5
C203 C204 H20I 109.5
H20H C204 H20I 109.5
C203 C204 H20J 109.5
H20H C204 H20J 109.5
H20I C204 H20J 109.5
N2 C205 C206 115.0(4)
N2 C205 H20K 108.5
C206 C205 H20K 108.5
N2 C205 H20L 108.5
C206 C205 H20L 108.5
H20K C205 H20L 107.5
C205 C206 H20M 109.5
C205 C206 H20N 109.5
H20M C206 H20N 109.5
C205 C206 H20O 109.5
H20M C206 H20O 109.5
H20N C206 H20O 109.5
C208 C207 N2 116.0(4)
C208 C207 H20P 108.3
N2 C207 H20P 108.3
C208 C207 H20Q 108.3
N2 C207 H20Q 108.3
H20P C207 H20Q 107.4
C207 C208 H20R 109.5
C207 C208 H20S 109.5
H20R C208 H20S 109.5
C207 C208 H20T 109.5
H20R C208 H20T 109.5
H20S C208 H20T 109.5
C1 N1 C3 117.8(11)
C1 N1 C5 111.2(13)
C3 N1 C5 113.5(10)
C1 N1 C7 106.5(10)
C3 N1 C7 100.8(8)
C5 N1 C7 105.4(10)
C3 C4 H4A 109.5
C3 C4 H4B 109.5
H4A C4 H4B 109.5
C3 C4 H4C 109.5
H4A C4 H4C 109.5
H4B C4 H4C 109.5
C5 C6 H6A 109.5
C5 C6 H6B 109.5
H6A C6 H6B 109.5
C5 C6 H6C 109.5
H6A C6 H6C 109.5
H6B C6 H6C 109.5
N1 C7 C8 95.3(8)
N1 C7 H7A 112.7
C8 C7 H7A 112.7
N1 C7 H7B 112.7
C8 C7 H7B 112.7
H7A C7 H7B 110.2
N1 C3 C4 103.8(9)
N1 C3 H3A 111.0
C4 C3 H3A 111.0
N1 C3 H3B 111.0
C4 C3 H3B 111.0
H3A C3 H3B 109.0
N1 C1 C2 105.8(12)
N1 C1 H1AZ 110.6
C2 C1 H1AZ 110.6
N1 C1 H1AY 110.6
C2 C1 H1AY 110.6
H1AZ C1 H1AY 108.7
C6 C5 N1 112.6(12)
C6 C5 H5A 109.1
N1 C5 H5A 109.1
C6 C5 H5B 109.1
N1 C5 H5B 109.1
H5A C5 H5B 107.8
C1 C2 H2Z 109.5
C1 C2 H2Y 109.5
H2Z C2 H2Y 109.5
C1 C2 H2C 109.5
H2Z C2 H2C 109.5
H2Y C2 H2C 109.5
C7 C8 H8A 109.5
C7 C8 H8B 109.5
H8A C8 H8B 109.5
C7 C8 H8C 109.5
H8A C8 H8C 109.5
H8B C8 H8C 109.5
H1AA C1A H1AB 107.7
H3AA C3A H3AB 107.7
H5AA C5A H5AB 108.2
H7AA C7A H7AB 107.6
C205 N2 C203 109.0(3)
C205 N2 C207 111.7(3)
C203 N2 C207 108.7(3)
C205 N2 C201 108.6(3)
C203 N2 C201 110.3(3)
C207 N2 C201 108.5(3)

loop_
_geom_bond_atom_site_label_1
_geom_bond_atom_site_label_2
_geom_bond_distance
Fe1A C11A 1.772(4)
Fe1A C12A 1.785(4)
Fe1A C13A 1.805(3)
Fe1A As1A 2.2905(5)
Fe1A Fe2A 2.6768(7)
Fe1A Fe3A 2.7295(6)
Fe1A H1A 1.64(4)
Fe2A C21A 1.760(4)
Fe2A C22A 1.779(4)
Fe2A C23A 1.799(4)
Fe2A As1A 2.2938(5)
Fe2A Fe3A 2.7248(6)
Fe2A H2A 1.66(3)
Fe3A C32A 1.768(3)
Fe3A C31A 1.777(4)
Fe3A C33A 1.800(3)
Fe3A As1A 2.3488(5)
Fe3A H1A 1.69(4)
Fe3A H2A 1.60(3)
Fe4A C44A 1.774(4)
Fe4A C41A 1.781(4)
Fe4A C42A 1.793(4)
Fe4A C43A 1.793(4)
Fe4A As1A 2.3379(5)
Fe3B C32B 1.771(4)
Fe3B C31B 1.773(4)
Fe3B C33B 1.819(4)
Fe3B As1B 2.3516(5)
Fe3B Fe2B 2.7157(6)
Fe3B Fe1B 2.7280(6)
Fe3B H1B 1.63(4)
Fe3B H2B 1.61(4)
Fe2B C21B 1.771(4)
Fe2B C22B 1.778(4)
Fe2B C23B 1.810(4)
Fe2B As1B 2.2966(5)
Fe2B Fe1B 2.6848(7)
Fe2B H2B 1.70(4)
Fe1B C12B 1.774(4)
Fe1B C11B 1.783(4)
Fe1B C13B 1.795(4)
Fe1B As1B 2.2954(5)
Fe1B H1B 1.60(4)
Fe4B C41B 1.775(4)
Fe4B C44B 1.789(4)
Fe4B C42B 1.788(4)
Fe4B C43B 1.794(4)
Fe4B As1B 2.3507(5)
C13A O13A 1.138(4)
C12A O12A 1.142(4)
C11A O11A 1.148(4)
C21A O21A 1.153(4)
C22A O22A 1.141(4)
C23A O23A 1.139(4)
C31A O31A 1.143(4)
C33A O33A 1.147(4)
C32A O32A 1.145(4)
C41A O41A 1.143(4)
C42A O42A 1.148(5)
C43A O43A 1.144(4)
C44A O44A 1.153(5)
C33B O33B 1.136(4)
C32B O32B 1.138(4)
C31B O31B 1.132(4)
C23B O23B 1.135(4)
C22B O22B 1.148(5)
C21B O21B 1.140(4)
C11B O11B 1.146(5)
C12B O12B 1.140(4)
C13B O13B 1.147(4)
C41B O41B 1.153(4)
C42B O42B 1.152(5)
C43B O43B 1.145(4)
C44B O44B 1.144(4)
C201 C202 1.510(5)
C201 N2 1.525(4)
C201 H20A 0.9700
C201 H20B 0.9700
C202 H20C 0.9600
C202 H20D 0.9600
C202 H20E 0.9600
C203 N2 1.504(5)
C203 C204 1.509(6)
C203 H20F 0.9700
C203 H20G 0.9700
C204 H20H 0.9600
C204 H20I 0.9600
C204 H20J 0.9600
C205 N2 1.502(5)
C205 C206 1.525(6)
C205 H20K 0.9700
C205 H20L 0.9700
C206 H20M 0.9600
C206 H20N 0.9600
C206 H20O 0.9600
C207 C208 1.485(6)
C207 N2 1.512(5)
C207 H20P 0.9700
C207 H20Q 0.9700
C208 H20R 0.9600
C208 H20S 0.9600
C208 H20T 0.9600
N1 C1 1.474(19)
N1 C3 1.481(15)
N1 C5 1.540(19)
N1 C7 1.668(15)
C4 C3 1.777(16)
C4 H4A 0.9600
C4 H4B 0.9600
C4 H4C 0.9600
C6 C5 1.53(2)
C6 H6A 0.9600
C6 H6B 0.9600
C6 H6C 0.9600
C7 C8 1.771(16)
C7 H7A 0.9700
C7 H7B 0.9700
C3 H3A 0.9700
C3 H3B 0.9700
C1 C2 1.72(3)
C1 H1AZ 0.9700
C1 H1AY 0.9700
C5 H5A 0.9700
C5 H5B 0.9700
C2 H2Z 0.9600
C2 H2Y 0.9600
C2 H2C 0.9600
C8 H8A 0.9600
C8 H8B 0.9600
C8 H8C 0.9600
C1A H1AA 0.9700
C1A H1AB 0.9700
C3A H3AA 0.9700
C3A H3AB 0.9700
C5A H5AA 0.9700
C5A H5AB 0.9700
C7A H7AA 0.9700
C7A H7AB 0.9700
